data_4341733
loop_
_publ_author_name
'Huang, Xing-Cai'
'Zhou, Chun'
'Shao, Dong'
'Wang, Xin-Yi'

_publ_section_title
;
 Field-Induced Slow Magnetic Relaxation in Cobalt(II) Compounds with
 Pentagonal Bipyramid Geometry.
;
_journal_name_full 'Inorganic chemistry'
_journal_page_first 141119111055003
_journal_paper_doi 10.1021/ic502006s
_journal_year 2014
_chemical_formula_sum 'C29 H29 Co N9 O3'
_chemical_formula_weight 610.54
_chemical_name_common Co(dapb)(im)2
_chemical_name_systematic
; 
 ? 
;
_space_group_IT_number 20
_symmetry_cell_setting orthorhombic
_symmetry_space_group_name_Hall 'C 2c 2'
_symmetry_space_group_name_H-M 'C 2 2 21'
_atom_sites_solution_hydrogens geom
_atom_sites_solution_primary direct
_atom_sites_solution_secondary difmap
_audit_creation_method SHELXL-97
_cell_angle_alpha 90.00
_cell_angle_beta 90.00
_cell_angle_gamma 90.00
_cell_formula_units_Z 4
_cell_length_a 8.5510(10)
_cell_length_b 15.0380(17)
_cell_length_c 21.425(2)
_cell_measurement_reflns_used 4270
_cell_measurement_temperature 123(2)
_cell_measurement_theta_max 27.55
_cell_measurement_theta_min 2.71
_cell_volume 2755.0(5)
_computing_cell_refinement 'Bruker SAINT'
_computing_data_collection 'Bruker Apex Duo'
_computing_data_reduction 'Bruker SAINT'
_computing_molecular_graphics Diamond
_computing_publication_material 'SHELXL-97 (Sheldrick, 2008)'
_computing_structure_refinement 'SHELXL-97 (Sheldrick, 2008)'
_computing_structure_solution 'SHELXS-97 (Sheldrick, 2008)'
_diffrn_ambient_temperature 123(2)
_diffrn_measured_fraction_theta_full 0.998
_diffrn_measured_fraction_theta_max 0.998
_diffrn_measurement_device_type 'Bruker Apex Duo'
_diffrn_measurement_method 'phi and omega scans'
_diffrn_radiation_monochromator graphite
_diffrn_radiation_source 'fine-focus sealed tube'
_diffrn_radiation_type MoK\a
_diffrn_radiation_wavelength 0.71073
_diffrn_reflns_av_R_equivalents 0.0331
_diffrn_reflns_av_sigmaI/netI 0.0513
_diffrn_reflns_limit_h_max 11
_diffrn_reflns_limit_h_min -9
_diffrn_reflns_limit_k_max 19
_diffrn_reflns_limit_k_min -10
_diffrn_reflns_limit_l_max 27
_diffrn_reflns_limit_l_min -18
_diffrn_reflns_number 7098
_diffrn_reflns_theta_full 27.55
_diffrn_reflns_theta_max 27.55
_diffrn_reflns_theta_min 2.71
_exptl_absorpt_coefficient_mu 0.673
_exptl_absorpt_correction_T_max 0.9236
_exptl_absorpt_correction_T_min 0.6843
_exptl_absorpt_correction_type multi-scan
_exptl_absorpt_process_details 'SADABS: Bruker, 2000'
_exptl_crystal_colour red
_exptl_crystal_density_diffrn 1.472
_exptl_crystal_density_method 'not measured'
_exptl_crystal_description plate
_exptl_crystal_F_000 1268
_exptl_crystal_size_max 0.61
_exptl_crystal_size_mid 0.56
_exptl_crystal_size_min 0.12
_refine_diff_density_max 0.497
_refine_diff_density_min -0.586
_refine_diff_density_rms 0.053
_refine_ls_abs_structure_details 'Flack H D (1983), Acta Cryst. A39, 876-881'
_refine_ls_abs_structure_Flack 0.019(13)
_refine_ls_extinction_method none
_refine_ls_goodness_of_fit_ref 1.016
_refine_ls_hydrogen_treatment mixed
_refine_ls_matrix_type full
_refine_ls_number_parameters 197
_refine_ls_number_reflns 3106
_refine_ls_number_restraints 0
_refine_ls_restrained_S_all 1.016
_refine_ls_R_factor_all 0.0315
_refine_ls_R_factor_gt 0.0302
_refine_ls_shift/su_max 0.001
_refine_ls_shift/su_mean 0.000
_refine_ls_structure_factor_coef Fsqd
_refine_ls_weighting_details 'calc w=1/[\s^2^(Fo^2^)+(0.0354P)^2^+0.0000P] where P=(Fo^2^+2Fc^2^)/3'
_refine_ls_weighting_scheme calc
_refine_ls_wR_factor_gt 0.0727
_refine_ls_wR_factor_ref 0.0733
_reflns_number_gt 2965
_reflns_number_total 3106
_reflns_threshold_expression >2sigma(I)
_cod_data_source_file ic502006s_si_002.cif
_cod_data_source_block 3-Co(dapb)(im)2
_cod_depositor_comments
;
The following automatic conversions were performed:

'_symmetry_cell_setting' value 'Orthorhombic' changed to
'orthorhombic' according to
/home/saulius/struct/COD-crude-data--automatic-downloads/rss-feeds/ACS/lib/dictionaries/cif_core.dic
dictionary named 'cif_core.dic' version 2.4.2 from 2011-04-26.

Automatic conversion script
Id: cif_fix_values 2935 2014-11-11 08:27:57Z andrius 
;
_cod_original_sg_symbol_H-M C222(1)
_cod_database_code 4341733

loop_
_symmetry_equiv_pos_as_xyz
'x, y, z'
'-x, -y, z+1/2'
'x, -y, -z'
'-x, y, -z+1/2'
'x+1/2, y+1/2, z'
'-x+1/2, -y+1/2, z+1/2'
'x+1/2, -y+1/2, -z'
'-x+1/2, y+1/2, -z+1/2'

loop_
_atom_site_label
_atom_site_type_symbol
_atom_site_fract_x
_atom_site_fract_y
_atom_site_fract_z
_atom_site_U_iso_or_equiv
_atom_site_adp_type
_atom_site_occupancy
_atom_site_symmetry_multiplicity
_atom_site_calc_flag
_atom_site_refinement_flags
Co5 Co 0.5000 0.556243(19) 0.7500 0.01291(9) Uani 1 2 d S
O1 O 0.39047(16) 0.67048(8) 0.80375(5) 0.0167(3) Uani 1 1 d .
N1 N 0.5000 0.40920(12) 0.7500 0.0153(4) Uani 1 2 d S
N3 N 0.25274(19) 0.56400(11) 0.85941(7) 0.0161(3) Uani 1 1 d .
N5 N 0.91475(19) 0.55505(11) 0.86347(7) 0.0191(3) Uani 1 1 d .
H5 H 1.0142 0.5428 0.8695 0.023 Uiso 1 1 calc R
N4 N 0.68271(19) 0.56246(10) 0.81755(7) 0.0151(3) Uani 1 1 d .
N2 N 0.3327(2) 0.50583(11) 0.82063(7) 0.0149(3) Uani 1 1 d .
C7 C 0.2288(2) 0.71580(12) 0.88986(9) 0.0158(4) Uani 1 1 d .
C5 C 0.2112(3) 0.38190(13) 0.88049(9) 0.0227(4) Uani 1 1 d .
H5A H 0.1116 0.3626 0.8624 0.034 Uiso 1 1 calc R
H5B H 0.1914 0.4265 0.9129 0.034 Uiso 1 1 calc R
H5C H 0.2649 0.3306 0.8989 0.034 Uiso 1 1 calc R
C14 C 0.6763(2) 0.60377(12) 0.87517(8) 0.0165(4) Uani 1 1 d .
H14 H 0.5857 0.6310 0.8923 0.020 Uiso 1 1 calc R
C12 C 0.2265(3) 0.80568(12) 0.87332(9) 0.0198(4) Uani 1 1 d .
H12 H 0.2729 0.8242 0.8352 0.024 Uiso 1 1 calc R
C4 C 0.3117(2) 0.42158(12) 0.83050(8) 0.0156(4) Uani 1 1 d .
C3 C 0.5000 0.22618(15) 0.7500 0.0213(5) Uani 1 2 d S
H3 H 0.5000 0.1630 0.7500 0.026 Uiso 1 2 calc SR
C10 C 0.0892(3) 0.84260(13) 0.96760(9) 0.0231(5) Uani 1 1 d .
H10 H 0.0394 0.8855 0.9934 0.028 Uiso 1 1 calc R
C15 C 0.8175(2) 0.59993(13) 0.90367(9) 0.0209(4) Uani 1 1 d .
H15 H 0.8439 0.6235 0.9434 0.025 Uiso 1 1 calc R
C13 C 0.8283(2) 0.53326(12) 0.81281(9) 0.0179(4) Uani 1 1 d .
H13 H 0.8673 0.5009 0.7781 0.021 Uiso 1 1 calc R
C2 C 0.3980(2) 0.27165(12) 0.78826(9) 0.0192(4) Uani 1 1 d .
H2 H 0.3253 0.2407 0.8138 0.023 Uiso 1 1 calc R
C1 C 0.4044(2) 0.36447(12) 0.78849(8) 0.0154(4) Uani 1 1 d .
C9 C 0.0939(3) 0.75382(13) 0.98554(9) 0.0226(4) Uani 1 1 d .
H9 H 0.0490 0.7359 1.0241 0.027 Uiso 1 1 calc R
C8 C 0.1645(3) 0.69136(12) 0.94691(9) 0.0195(4) Uani 1 1 d .
H8 H 0.1689 0.6309 0.9597 0.023 Uiso 1 1 calc R
C6 C 0.2973(2) 0.64744(12) 0.84655(8) 0.0149(4) Uani 1 1 d .
C11 C 0.1573(3) 0.86801(13) 0.91198(9) 0.0234(5) Uani 1 1 d .
H11 H 0.1567 0.9289 0.9001 0.028 Uiso 1 1 calc R
O6 O 0.5000 0.82998(13) 0.7500 0.0297(5) Uani 1 2 d S
H1 H 0.458(3) 0.7947(14) 0.7739(11) 0.038(8) Uiso 1 1 d .

loop_
_atom_site_aniso_label
_atom_site_aniso_U_11
_atom_site_aniso_U_22
_atom_site_aniso_U_33
_atom_site_aniso_U_23
_atom_site_aniso_U_13
_atom_site_aniso_U_12
Co5 0.00879(18) 0.01423(15) 0.01572(16) 0.000 0.00145(14) 0.000
O1 0.0122(7) 0.0179(6) 0.0201(6) 0.0017(5) 0.0027(5) 0.0009(5)
N1 0.0126(11) 0.0176(9) 0.0156(9) 0.000 0.0014(11) 0.000
N3 0.0113(9) 0.0174(7) 0.0197(8) -0.0019(6) 0.0026(6) 0.0029(7)
N5 0.0099(9) 0.0247(8) 0.0225(8) 0.0004(7) -0.0005(6) 0.0032(7)
N4 0.0114(9) 0.0164(7) 0.0174(7) 0.0003(6) 0.0015(6) -0.0024(7)
N2 0.0092(8) 0.0194(7) 0.0162(7) -0.0001(6) -0.0005(6) 0.0016(7)
C7 0.0077(10) 0.0218(9) 0.0177(9) -0.0016(7) -0.0011(7) 0.0014(7)
C5 0.0223(12) 0.0235(9) 0.0222(10) 0.0046(8) 0.0063(8) -0.0005(8)
C14 0.0119(11) 0.0195(9) 0.0182(9) -0.0022(7) 0.0014(7) 0.0002(8)
C12 0.0174(12) 0.0208(9) 0.0211(10) 0.0003(7) 0.0020(8) -0.0007(8)
C4 0.0105(10) 0.0191(9) 0.0172(8) 0.0018(7) 0.0006(7) 0.0004(7)
C3 0.0226(15) 0.0145(10) 0.0268(12) 0.000 0.0030(15) 0.000
C10 0.0233(13) 0.0246(10) 0.0215(10) -0.0068(7) -0.0023(8) 0.0047(9)
C15 0.0165(11) 0.0255(10) 0.0206(9) -0.0013(7) 0.0012(8) 0.0004(8)
C13 0.0142(11) 0.0205(9) 0.0190(8) 0.0007(7) 0.0029(7) -0.0004(8)
C2 0.0171(11) 0.0187(9) 0.0217(9) 0.0025(7) 0.0016(8) -0.0011(8)
C1 0.0111(10) 0.0186(8) 0.0165(8) 0.0012(7) 0.0005(8) -0.0015(8)
C9 0.0234(12) 0.0282(10) 0.0163(9) -0.0020(8) 0.0032(8) 0.0020(9)
C8 0.0194(12) 0.0200(9) 0.0192(8) 0.0010(7) -0.0013(8) 0.0013(8)
C6 0.0084(10) 0.0210(9) 0.0154(8) -0.0006(7) -0.0026(7) 0.0026(7)
C11 0.0276(13) 0.0184(9) 0.0241(10) -0.0021(7) -0.0005(9) 0.0032(9)
O6 0.0307(13) 0.0213(9) 0.0372(11) 0.000 0.0124(13) 0.000

loop_
_atom_type_symbol
_atom_type_description
_atom_type_scat_dispersion_real
_atom_type_scat_dispersion_imag
_atom_type_scat_source
C C 0.0033 0.0016 'International Tables Vol C Tables 4.2.6.8 and 6.1.1.4'
H H 0.0000 0.0000 'International Tables Vol C Tables 4.2.6.8 and 6.1.1.4'
Co Co 0.3494 0.9721 'International Tables Vol C Tables 4.2.6.8 and 6.1.1.4'
N N 0.0061 0.0033 'International Tables Vol C Tables 4.2.6.8 and 6.1.1.4'
O O 0.0106 0.0060 'International Tables Vol C Tables 4.2.6.8 and 6.1.1.4'

loop_
_geom_angle_atom_site_label_1
_geom_angle_atom_site_label_2
_geom_angle_atom_site_label_3
_geom_angle
_geom_angle_site_symmetry_1
_geom_angle_site_symmetry_3
N4 Co5 N4 174.97(9) . 4_656
N4 Co5 N1 92.51(4) . .
N4 Co5 N1 92.52(4) 4_656 .
N4 Co5 N2 90.32(6) . 4_656
N4 Co5 N2 91.40(6) 4_656 4_656
N1 Co5 N2 69.99(4) . 4_656
N4 Co5 N2 91.40(6) . .
N4 Co5 N2 90.32(6) 4_656 .
N1 Co5 N2 69.99(4) . .
N2 Co5 N2 139.99(8) 4_656 .
N4 Co5 O1 85.69(5) . .
N4 Co5 O1 90.51(5) 4_656 .
N1 Co5 O1 139.17(3) . .
N2 Co5 O1 150.64(5) 4_656 .
N2 Co5 O1 69.28(5) . .
N4 Co5 O1 90.51(5) . 4_656
N4 Co5 O1 85.68(6) 4_656 4_656
N1 Co5 O1 139.17(3) . 4_656
N2 Co5 O1 69.28(5) 4_656 4_656
N2 Co5 O1 150.64(5) . 4_656
O1 Co5 O1 81.67(6) . 4_656
C6 O1 Co5 114.90(11) . .
C1 N1 C1 119.8(2) . 4_656
C1 N1 Co5 120.08(10) . .
C1 N1 Co5 120.08(10) 4_656 .
C6 N3 N2 109.11(15) . .
C13 N5 C15 106.90(17) . .
C13 N5 H5 126.6 . .
C15 N5 H5 126.6 . .
C13 N4 C14 104.75(16) . .
C13 N4 Co5 128.49(12) . .
C14 N4 Co5 126.64(13) . .
C4 N2 N3 116.75(16) . .
C4 N2 Co5 122.34(13) . .
N3 N2 Co5 120.78(12) . .
C8 C7 C12 118.24(18) . .
C8 C7 C6 121.06(17) . .
C12 C7 C6 120.69(18) . .
C4 C5 H5A 109.5 . .
C4 C5 H5B 109.5 . .
H5A C5 H5B 109.5 . .
C4 C5 H5C 109.5 . .
H5A C5 H5C 109.5 . .
H5B C5 H5C 109.5 . .
C15 C14 N4 110.38(18) . .
C15 C14 H14 124.8 . .
N4 C14 H14 124.8 . .
C11 C12 C7 120.62(19) . .
C11 C12 H12 119.7 . .
C7 C12 H12 119.7 . .
N2 C4 C1 113.26(16) . .
N2 C4 C5 125.83(17) . .
C1 C4 C5 120.85(16) . .
C2 C3 C2 120.5(2) . 4_656
C2 C3 H3 119.7 . .
C2 C3 H3 119.7 4_656 .
C11 C10 C9 119.49(18) . .
C11 C10 H10 120.3 . .
C9 C10 H10 120.3 . .
C14 C15 N5 106.13(17) . .
C14 C15 H15 126.9 . .
N5 C15 H15 126.9 . .
N4 C13 N5 111.83(17) . .
N4 C13 H13 124.1 . .
N5 C13 H13 124.1 . .
C3 C2 C1 118.22(18) . .
C3 C2 H2 120.9 . .
C1 C2 H2 120.9 . .
N1 C1 C2 121.51(17) . .
N1 C1 C4 114.23(16) . .
C2 C1 C4 124.25(17) . .
C8 C9 C10 119.81(18) . .
C8 C9 H9 120.1 . .
C10 C9 H9 120.1 . .
C9 C8 C7 121.13(18) . .
C9 C8 H8 119.4 . .
C7 C8 H8 119.4 . .
O1 C6 N3 125.82(17) . .
O1 C6 C7 120.39(16) . .
N3 C6 C7 113.76(16) . .
C10 C11 C12 120.65(18) . .
C10 C11 H11 119.7 . .
C12 C11 H11 119.7 . .

loop_
_geom_bond_atom_site_label_1
_geom_bond_atom_site_label_2
_geom_bond_distance
_geom_bond_site_symmetry_2
Co5 N4 2.1317(16) .
Co5 N4 2.1317(16) 4_656
Co5 N1 2.2112(19) .
Co5 N2 2.2159(16) 4_656
Co5 N2 2.2159(16) .
Co5 O1 2.2704(13) .
Co5 O1 2.2704(13) 4_656
O1 C6 1.263(2) .
N1 C1 1.342(2) .
N1 C1 1.342(2) 4_656
N3 C6 1.340(2) .
N3 N2 1.387(2) .
N5 C13 1.354(2) .
N5 C15 1.375(2) .
N5 H5 0.8800 .
N4 C13 1.324(3) .
N4 C14 1.383(2) .
N2 C4 1.297(2) .
C7 C8 1.390(3) .
C7 C12 1.397(3) .
C7 C6 1.503(2) .
C5 C4 1.497(3) .
C5 H5A 0.9800 .
C5 H5B 0.9800 .
C5 H5C 0.9800 .
C14 C15 1.354(3) .
C14 H14 0.9500 .
C12 C11 1.384(3) .
C12 H12 0.9500 .
C4 C1 1.475(3) .
C3 C2 1.379(2) .
C3 C2 1.379(2) 4_656
C3 H3 0.9500 .
C10 C11 1.381(3) .
C10 C9 1.390(3) .
C10 H10 0.9500 .
C15 H15 0.9500 .
C13 H13 0.9500 .
C2 C1 1.397(2) .
C2 H2 0.9500 .
C9 C8 1.390(3) .
C9 H9 0.9500 .
C8 H8 0.9500 .
C11 H11 0.9500 .
O6 H1 0.82(2) .

loop_
_geom_hbond_atom_site_label_D
_geom_hbond_atom_site_label_H
_geom_hbond_atom_site_label_A
_geom_hbond_distance_DH
_geom_hbond_distance_HA
_geom_hbond_distance_DA
_geom_hbond_angle_DHA
_geom_hbond_site_symmetry_A
O6 H1 O1 0.82(2) 2.06(2) 2.821(2) 155(2) .
C5 H5A O6 0.98 2.64 3.419(2) 137.0 5_445
N5 H5 N3 0.88 2.08 2.895(2) 154.5 1_655
N5 H5 N3 0.88 2.08 2.895(2) 154.5 1_655
C5 H5A O6 0.98 2.64 3.419(2) 137.0 5_445
O6 H1 O1 0.82(2) 2.06(2) 2.821(2) 155(2) .

loop_
_geom_torsion_atom_site_label_1
_geom_torsion_atom_site_label_2
_geom_torsion_atom_site_label_3
_geom_torsion_atom_site_label_4
_geom_torsion
_geom_torsion_site_symmetry_1
_geom_torsion_site_symmetry_4
N4 Co5 O1 C6 -90.84(13) . .
N4 Co5 O1 C6 92.44(13) 4_656 .
N1 Co5 O1 C6 -1.99(15) . .
N2 Co5 O1 C6 -173.79(12) 4_656 .
N2 Co5 O1 C6 2.29(12) . .
O1 Co5 O1 C6 178.01(15) 4_656 .
N4 Co5 N1 C1 91.94(10) . .
N4 Co5 N1 C1 -88.05(10) 4_656 .
N2 Co5 N1 C1 -178.63(10) 4_656 .
N2 Co5 N1 C1 1.37(10) . .
O1 Co5 N1 C1 5.64(11) . .
O1 Co5 N1 C1 -174.36(11) 4_656 .
N4 Co5 N1 C1 -88.06(10) . 4_656
N4 Co5 N1 C1 91.94(10) 4_656 4_656
N2 Co5 N1 C1 1.37(10) 4_656 4_656
N2 Co5 N1 C1 -178.63(10) . 4_656
O1 Co5 N1 C1 -174.37(11) . 4_656
O1 Co5 N1 C1 5.64(11) 4_656 4_656
N4 Co5 N4 C13 -117.35(16) 4_656 .
N1 Co5 N4 C13 62.67(16) . .
N2 Co5 N4 C13 -7.32(17) 4_656 .
N2 Co5 N4 C13 132.70(16) . .
O1 Co5 N4 C13 -158.20(16) . .
O1 Co5 N4 C13 -76.60(16) 4_656 .
N4 Co5 N4 C14 58.14(15) 4_656 .
N1 Co5 N4 C14 -121.85(14) . .
N2 Co5 N4 C14 168.17(14) 4_656 .
N2 Co5 N4 C14 -51.81(15) . .
O1 Co5 N4 C14 17.29(15) . .
O1 Co5 N4 C14 98.89(15) 4_656 .
C6 N3 N2 C4 174.84(17) . .
C6 N3 N2 Co5 -1.09(19) . .
N4 Co5 N2 C4 -91.40(15) . .
N4 Co5 N2 C4 93.33(16) 4_656 .
N1 Co5 N2 C4 0.76(14) . .
N2 Co5 N2 C4 0.76(14) 4_656 .
O1 Co5 N2 C4 -176.25(17) . .
O1 Co5 N2 C4 175.07(13) 4_656 .
N4 Co5 N2 N3 84.29(13) . .
N4 Co5 N2 N3 -90.99(13) 4_656 .
N1 Co5 N2 N3 176.45(14) . .
N2 Co5 N2 N3 176.45(14) 4_656 .
O1 Co5 N2 N3 -0.57(12) . .
O1 Co5 N2 N3 -9.2(2) 4_656 .
C13 N4 C14 C15 0.8(2) . .
Co5 N4 C14 C15 -175.53(13) . .
C8 C7 C12 C11 -2.1(3) . .
C6 C7 C12 C11 177.11(19) . .
N3 N2 C4 C1 -178.33(15) . .
Co5 N2 C4 C1 -2.5(2) . .
N3 N2 C4 C5 -1.1(3) . .
Co5 N2 C4 C5 174.79(15) . .
N4 C14 C15 N5 -0.2(2) . .
C13 N5 C15 C14 -0.4(2) . .
C14 N4 C13 N5 -1.1(2) . .
Co5 N4 C13 N5 175.15(12) . .
C15 N5 C13 N4 1.0(2) . .
C2 C3 C2 C1 -1.91(13) 4_656 .
C1 N1 C1 C2 -2.03(14) 4_656 .
Co5 N1 C1 C2 177.97(14) . .
C1 N1 C1 C4 176.98(17) 4_656 .
Co5 N1 C1 C4 -3.03(17) . .
C3 C2 C1 N1 4.0(3) . .
C3 C2 C1 C4 -174.92(15) . .
N2 C4 C1 N1 3.5(2) . .
C5 C4 C1 N1 -173.97(16) . .
N2 C4 C1 C2 -177.57(19) . .
C5 C4 C1 C2 5.0(3) . .
C11 C10 C9 C8 -1.2(3) . .
C10 C9 C8 C7 -1.0(3) . .
C12 C7 C8 C9 2.6(3) . .
C6 C7 C8 C9 -176.59(19) . .
Co5 O1 C6 N3 -4.3(2) . .
Co5 O1 C6 C7 173.94(13) . .
N2 N3 C6 O1 3.6(3) . .
N2 N3 C6 C7 -174.70(15) . .
C8 C7 C6 O1 -161.20(19) . .
C12 C7 C6 O1 19.6(3) . .
C8 C7 C6 N3 17.2(3) . .
C12 C7 C6 N3 -161.94(18) . .
C9 C10 C11 C12 1.7(3) . .
C7 C12 C11 C10 0.0(3) . .
